data_4127069
loop_
_publ_author_name
'Lu, Wei'
'Li, Yongxin'
'Ganguly, Rakesh'
'Kinjo, Rei'

_publ_section_title
;
 A Boron Analogue of Vinylidene Dication Supported by Phosphines.
;
_journal_name_full 'Journal of the American Chemical Society'
_journal_paper_doi 10.1021/jacs.7b13068
_journal_year 2018
_chemical_formula_sum 'C31 H61 B3 Cl2 Ge N O P2 Si2'
_chemical_formula_weight 757.84
_space_group_crystal_system orthorhombic
_space_group_IT_number 29
_space_group_name_Hall 'P 2c -2ac'
_space_group_name_H-M_alt 'P c a 21'
_symmetry_space_group_name_Hall 'P 2c -2ac'
_symmetry_space_group_name_H-M 'P c a 21'
_atom_sites_solution_hydrogens mixed
_atom_sites_solution_primary dual
_cell_angle_alpha 90
_cell_angle_beta 90
_cell_angle_gamma 90
_cell_formula_units_Z 8
_cell_length_a 15.6607(4)
_cell_length_b 14.8784(5)
_cell_length_c 36.9796(12)
_cell_measurement_reflns_used 9912
_cell_measurement_temperature 100.(2)
_cell_measurement_theta_max 25.9798
_cell_measurement_theta_min 2.5091
_cell_volume 8616.5(5)
_computing_cell_refinement 'SAINT V8.38A (Bruker AXS Inc., 2017)'
_computing_data_collection 'APEX3 (Bruker AXS Inc., 2017)'
_computing_data_reduction 'SAINT V8.38A (Bruker AXS Inc., 2017)'
_computing_publication_material 'APEX3 (Bruker AXS Inc., 2017)'
_computing_structure_refinement 'SHELXL-2016/6 (Sheldrick, 2016)'
_computing_structure_solution 'XT, VERSION 2014/5'
_diffrn_ambient_temperature 100.(2)
_diffrn_detector_area_resol_mean 7.4074
_diffrn_measured_fraction_theta_full 0.998
_diffrn_measured_fraction_theta_max 0.998
_diffrn_measurement_device_type 'Photon II CPADs detector'
_diffrn_measurement_method 'phi and omega scans'
_diffrn_radiation_monochromator 'Multilayer Mirror'
_diffrn_radiation_type MoK\a
_diffrn_radiation_wavelength 0.71073
_diffrn_reflns_av_R_equivalents 0.0727
_diffrn_reflns_av_unetI/netI 0.0678
_diffrn_reflns_limit_h_max 16
_diffrn_reflns_limit_h_min -19
_diffrn_reflns_limit_k_max 17
_diffrn_reflns_limit_k_min -18
_diffrn_reflns_limit_l_max 35
_diffrn_reflns_limit_l_min -46
_diffrn_reflns_number 64206
_diffrn_reflns_theta_full 26.36
_diffrn_reflns_theta_max 26.36
_diffrn_reflns_theta_min 2.19
_diffrn_source 'Incoatec microfocus source'
_diffrn_source_type 'Bruker D8 Quest'
_exptl_absorpt_coefficient_mu 0.988
_exptl_absorpt_correction_T_max 0.80
_exptl_absorpt_correction_T_min 0.69
_exptl_absorpt_correction_type multi-scan
_exptl_absorpt_process_details
;
SADABS-2016/2 - Bruker AXS area detector scaling and absorption correction
;
_exptl_crystal_colour orange
_exptl_crystal_density_diffrn 1.168
_exptl_crystal_density_method 'not measured'
_exptl_crystal_description block
_exptl_crystal_F_000 3208
_exptl_crystal_size_max 0.320
_exptl_crystal_size_mid 0.300
_exptl_crystal_size_min 0.240
_refine_diff_density_max 0.437
_refine_diff_density_min -0.374
_refine_ls_abs_structure_details
;

Refined as an inversion twin.
;
_refine_ls_abs_structure_Flack 0.172(11)
_refine_ls_extinction_method none
_refine_ls_goodness_of_fit_ref 1.017
_refine_ls_hydrogen_treatment mixed
_refine_ls_matrix_type full
_refine_ls_number_parameters 978
_refine_ls_number_reflns 16411
_refine_ls_number_restraints 1021
_refine_ls_restrained_S_all 1.006
_refine_ls_R_factor_all 0.0672
_refine_ls_R_factor_gt 0.0436
_refine_ls_shift/su_max 0.002
_refine_ls_shift/su_mean 0.000
_refine_ls_structure_factor_coef Fsqd
_refine_ls_weighting_details 'w=1/[\s^2^(Fo^2^)+(0.0308P)^2^+4.9251P] where P=(Fo^2^+2Fc^2^)/3'
_refine_ls_weighting_scheme calc
_refine_ls_wR_factor_gt 0.0834
_refine_ls_wR_factor_ref 0.0941
_reflns_number_gt 13063
_reflns_number_total 16411
_reflns_threshold_expression 'I > 2\s(I)'
_cod_data_source_file ja7b13068_si_004.cif
_cod_data_source_block rei1039m
_cod_depositor_comments
;
The following automatic conversions were performed:

'_exptl_absorpt_correction_type' value 'Multi-Scan' changed to
'multi-scan' according to
/home/data/users/saulius/crontab/automatic-downloads/rss-feeds/ACS/lib/dictionaries/cif_core.dic
dictionary named 'cif_core.dic' version 2.4.2 from 2011-04-26.

Automatic conversion script
Id: cif_fix_values 4973 2017-02-22 13:04:09Z antanas 
;
_cod_database_code 4127069

loop_
_space_group_symop_operation_xyz
'x, y, z'
'-x, -y, z+1/2'
'x+1/2, -y, z'
'-x+1/2, y, z+1/2'

loop_
_atom_site_type_symbol
_atom_site_label
_atom_site_fract_x
_atom_site_fract_y
_atom_site_fract_z
_atom_site_U_iso_or_equiv
_atom_site_adp_type
_atom_site_calc_flag
_atom_site_refinement_flags_adp
_atom_site_refinement_flags_occupancy
_atom_site_refinement_flags_posn
_atom_site_occupancy
_atom_site_disorder_assembly
_atom_site_disorder_group
B B1 0.5337(4) 0.7498(5) 0.4211(2) 0.0244(17) Uani d . . . 1.0 . .
B B2 0.3893(4) 0.8284(5) 0.3447(2) 0.0195(15) Uani d . . . 1.0 . .
H H2B 0.367(4) 0.884(4) 0.3574(18) 0.025(17) Uiso d . . . 1.0 . .
B B3 0.3508(4) 0.8122(5) 0.3032(2) 0.0201(15) Uani d . . . 1.0 . .
B B4 0.5194(4) 0.2485(6) 0.5566(2) 0.0286(18) Uani d . . D 1.0 . .
B B5 0.3751(4) 0.3262(5) 0.6335(2) 0.0206(15) Uani d . . . 1.0 . .
H H5B 0.358(3) 0.392(4) 0.6215(17) 0.018(15) Uiso d . . . 1.0 . .
B B6 0.3360(4) 0.3072(4) 0.6742(2) 0.0192(14) Uani d . . . 1.0 . .
C C1 0.4002(3) 0.8515(4) 0.42487(17) 0.0202(13) Uani d . . . 1.0 . .
C C2 0.4135(4) 0.9437(4) 0.42935(19) 0.0274(15) Uani d . . . 1.0 . .
C C3 0.3538(4) 0.9934(5) 0.4490(2) 0.0374(19) Uani d . . . 1.0 . .
H H3 0.363071 1.055772 0.452718 0.045 Uiso calc U . R 1.0 . .
C C4 0.2818(4) 0.9538(5) 0.4630(2) 0.0373(18) Uani d . . . 1.0 . .
H H4 0.242392 0.988544 0.476642 0.045 Uiso calc U . R 1.0 . .
C C5 0.2667(4) 0.8633(5) 0.45717(19) 0.0284(15) Uani d . . . 1.0 . .
H H5 0.216246 0.836249 0.466397 0.034 Uiso calc U . R 1.0 . .
C C6 0.3254(3) 0.8114(4) 0.43780(18) 0.0232(14) Uani d . . . 1.0 . .
C C7 0.3056(4) 0.7127(4) 0.43076(19) 0.0309(15) Uani d U . D 1.0 . .
H H7A 0.348068 0.691982 0.412387 0.037 Uiso calc U P R 0.35(4) A 2
H H7 0.35899 0.682785 0.422147 0.037 Uiso calc U P R 0.65(4) A 1
C C8 0.2770(15) 0.6664(14) 0.4663(4) 0.043(5) Uani d U P D 0.65(4) A 1
H H8A 0.223728 0.693769 0.474822 0.065 Uiso calc U P R 0.65(4) A 1
H H8B 0.321407 0.673965 0.484729 0.065 Uiso calc U P R 0.65(4) A 1
H H8C 0.267758 0.60221 0.461856 0.065 Uiso calc U P R 0.65(4) A 1
C C9 0.2389(14) 0.7013(15) 0.4026(5) 0.041(4) Uani d U P D 0.65(4) A 1
H H9A 0.226674 0.637153 0.399431 0.061 Uiso calc U P R 0.65(4) A 1
H H9B 0.259329 0.72648 0.379684 0.061 Uiso calc U P R 0.65(4) A 1
H H9C 0.186783 0.732588 0.410064 0.061 Uiso calc U P R 0.65(4) A 1
C C8A 0.314(3) 0.6490(19) 0.4627(7) 0.041(6) Uani d U P D 0.35(4) A 2
H H8A1 0.373321 0.647901 0.470964 0.061 Uiso calc U P R 0.35(4) A 2
H H8A2 0.29669 0.588358 0.455288 0.061 Uiso calc U P R 0.35(4) A 2
H H8A3 0.276952 0.669501 0.482438 0.061 Uiso calc U P R 0.35(4) A 2
C C9A 0.2175(15) 0.700(3) 0.4134(10) 0.037(6) Uani d U P D 0.35(4) A 2
H H9A1 0.173102 0.716467 0.430955 0.056 Uiso calc U P R 0.35(4) A 2
H H9A2 0.210309 0.637532 0.406137 0.056 Uiso calc U P R 0.35(4) A 2
H H9A3 0.212778 0.739283 0.392145 0.056 Uiso calc U P R 0.35(4) A 2
C C10 0.4905(4) 0.9926(5) 0.4130(2) 0.0358(17) Uani d . . . 1.0 . .
H H10 0.518382 0.950921 0.395301 0.043 Uiso calc U . R 1.0 . .
C C11 0.5557(5) 1.0160(6) 0.4418(3) 0.058(2) Uani d . . . 1.0 . .
H H11A 0.528515 1.052533 0.460573 0.088 Uiso calc U . R 1.0 . .
H H11B 0.602709 1.049899 0.430834 0.088 Uiso calc U . R 1.0 . .
H H11C 0.578056 0.960585 0.452571 0.088 Uiso calc U . R 1.0 . .
C C12 0.4640(4) 1.0784(5) 0.3924(3) 0.045(2) Uani d . . . 1.0 . .
H H12A 0.439344 1.121658 0.409388 0.067 Uiso calc U . R 1.0 . .
H H12B 0.421599 1.062996 0.373901 0.067 Uiso calc U . R 1.0 . .
H H12C 0.514309 1.104901 0.380761 0.067 Uiso calc U . R 1.0 . .
C C13 0.4548(3) 0.7791(4) 0.36870(17) 0.0185(13) Uani d . . . 1.0 . .
C C14 0.5189(4) 0.7227(4) 0.35843(18) 0.0238(14) Uani d . . . 1.0 . .
H H14 0.525898 0.701869 0.334331 0.029 Uiso calc U . R 1.0 . .
C C15 0.5780(4) 0.6963(4) 0.38912(17) 0.0256(14) Uani d . . . 1.0 . .
C C16 0.5181(5) 0.7784(6) 0.4874(2) 0.044(2) Uani d . . . 1.0 . .
H H16A 0.500574 0.8405 0.482611 0.066 Uiso calc U . R 1.0 . .
H H16B 0.556213 0.777086 0.508431 0.066 Uiso calc U . R 1.0 . .
H H16C 0.467555 0.741613 0.492325 0.066 Uiso calc U . R 1.0 . .
C C17 0.4580(5) 0.5346(5) 0.4022(3) 0.053(2) Uani d . . . 1.0 . .
H H17A 0.45409 0.469366 0.398874 0.079 Uiso calc U . R 1.0 . .
H H17B 0.421883 0.564772 0.384268 0.079 Uiso calc U . R 1.0 . .
H H17C 0.438529 0.550372 0.426571 0.079 Uiso calc U . R 1.0 . .
C C18 0.6259(5) 0.5330(6) 0.4385(2) 0.048(2) Uani d . . . 1.0 . .
H H18A 0.606353 0.569312 0.459011 0.072 Uiso calc U . R 1.0 . .
H H18B 0.687688 0.540202 0.435576 0.072 Uiso calc U . R 1.0 . .
H H18C 0.612619 0.469597 0.443004 0.072 Uiso calc U . R 1.0 . .
C C19 0.6163(6) 0.5105(6) 0.3569(2) 0.060(3) Uani d . . . 1.0 . .
H H19A 0.599437 0.447103 0.357862 0.09 Uiso calc U . R 1.0 . .
H H19B 0.67872 0.514961 0.357594 0.09 Uiso calc U . R 1.0 . .
H H19C 0.595045 0.537463 0.334461 0.09 Uiso calc U . R 1.0 . .
C C20 0.7710(5) 0.6969(7) 0.4113(2) 0.062(3) Uani d . . . 1.0 . .
H H20A 0.784643 0.634701 0.404745 0.093 Uiso calc U . R 1.0 . .
H H20B 0.748707 0.698485 0.436092 0.093 Uiso calc U . R 1.0 . .
H H20C 0.822783 0.733677 0.409859 0.093 Uiso calc U . R 1.0 . .
C C21 0.7241(5) 0.7208(7) 0.3330(2) 0.063(3) Uani d . . . 1.0 . .
H H21A 0.782233 0.743834 0.329668 0.095 Uiso calc U . R 1.0 . .
H H21B 0.685378 0.75138 0.316209 0.095 Uiso calc U . R 1.0 . .
H H21C 0.723298 0.656041 0.32819 0.095 Uiso calc U . R 1.0 . .
C C22 0.6889(5) 0.8673(6) 0.3855(3) 0.063(3) Uani d . . . 1.0 . .
H H22A 0.676138 0.882207 0.410754 0.095 Uiso calc U . R 1.0 . .
H H22B 0.645312 0.893706 0.369754 0.095 Uiso calc U . R 1.0 . .
H H22C 0.745099 0.891469 0.379036 0.095 Uiso calc U . R 1.0 . .
C C23 0.3936(4) 0.6112(5) 0.2961(2) 0.0405(18) Uani d . . . 1.0 . .
H H23A 0.399186 0.606871 0.322477 0.061 Uiso calc U . R 1.0 . .
H H23B 0.449316 0.625358 0.285507 0.061 Uiso calc U . R 1.0 . .
H H23C 0.373086 0.553768 0.286503 0.061 Uiso calc U . R 1.0 . .
C C24 0.2186(4) 0.6552(5) 0.3012(2) 0.0395(18) Uani d . . . 1.0 . .
H H24A 0.206709 0.597141 0.289682 0.059 Uiso calc U . R 1.0 . .
H H24B 0.173132 0.69785 0.295051 0.059 Uiso calc U . R 1.0 . .
H H24C 0.22105 0.647442 0.327449 0.059 Uiso calc U . R 1.0 . .
C C25 0.3090(4) 0.6921(5) 0.23652(19) 0.0362(17) Uani d . . . 1.0 . .
H H25A 0.362259 0.712435 0.225214 0.054 Uiso calc U . R 1.0 . .
H H25B 0.261936 0.730938 0.228723 0.054 Uiso calc U . R 1.0 . .
H H25C 0.297283 0.630025 0.229244 0.054 Uiso calc U . R 1.0 . .
C C26 0.1966(4) 0.8965(5) 0.2578(2) 0.0368(18) Uani d . . . 1.0 . .
H H26A 0.154172 0.944895 0.258758 0.055 Uiso calc U . R 1.0 . .
H H26B 0.167328 0.838496 0.255726 0.055 Uiso calc U . R 1.0 . .
H H26C 0.233903 0.905301 0.236873 0.055 Uiso calc U . R 1.0 . .
C C27 0.1820(4) 0.8878(5) 0.3345(2) 0.0396(19) Uani d . . . 1.0 . .
H H27A 0.137508 0.933379 0.331305 0.059 Uiso calc U . R 1.0 . .
H H27B 0.21014 0.896575 0.357903 0.059 Uiso calc U . R 1.0 . .
H H27C 0.15619 0.8278 0.333714 0.059 Uiso calc U . R 1.0 . .
C C28 0.2970(4) 1.0126(4) 0.3022(2) 0.0333(17) Uani d . . . 1.0 . .
H H28A 0.33253 1.027112 0.281219 0.05 Uiso calc U . R 1.0 . .
H H28B 0.330787 1.019511 0.32438 0.05 Uiso calc U . R 1.0 . .
H H28C 0.24791 1.053409 0.303051 0.05 Uiso calc U . R 1.0 . .
C C29 0.3889(3) 0.3570(4) 0.55404(17) 0.0222(14) Uani d . . . 1.0 . .
C C30 0.3148(3) 0.3184(4) 0.53906(18) 0.0214(14) Uani d . . . 1.0 . .
C C31 0.2566(4) 0.3746(4) 0.52186(19) 0.0255(14) Uani d . . . 1.0 . .
H H31 0.206591 0.349516 0.511377 0.031 Uiso calc U . R 1.0 . .
C C32 0.2701(4) 0.4658(5) 0.5197(2) 0.0328(17) Uani d . . . 1.0 . .
H H32 0.229798 0.503151 0.507816 0.039 Uiso calc U . R 1.0 . .
C C33 0.3425(4) 0.5029(5) 0.5350(2) 0.0342(16) Uani d . . . 1.0 . .
H H33 0.35138 0.565965 0.533347 0.041 Uiso calc U . R 1.0 . .
C C34 0.4021(4) 0.4505(4) 0.55267(19) 0.0270(15) Uani d . . . 1.0 . .
C C35 0.4788(4) 0.4935(5) 0.5712(2) 0.0362(16) Uani d U . D 1.0 . .
H H35A 0.501147 0.450722 0.589753 0.043 Uiso calc U P R 0.94(3) B 2
H H35 0.483056 0.460621 0.594676 0.043 Uiso calc U P R 0.06(3) B 1
C C36 0.494(9) 0.591(3) 0.581(4) 0.046(10) Uani d U P D 0.06(3) B 1
H H36A 0.553922 0.607078 0.576215 0.069 Uiso calc U P R 0.06(3) B 1
H H36B 0.4834 0.599235 0.607374 0.069 Uiso calc U P R 0.06(3) B 1
H H36C 0.456223 0.630103 0.567548 0.069 Uiso calc U P R 0.06(3) B 1
C C37 0.556(5) 0.459(10) 0.550(3) 0.047(10) Uani d U P D 0.06(3) B 1
H H37A 0.608313 0.4836 0.559749 0.071 Uiso calc U P R 0.06(3) B 1
H H37B 0.557353 0.39308 0.550768 0.071 Uiso calc U P R 0.06(3) B 1
H H37C 0.550155 0.477731 0.524243 0.071 Uiso calc U P R 0.06(3) B 1
C C36A 0.4561(7) 0.5820(5) 0.5899(3) 0.041(3) Uani d U P D 0.94(3) B 2
H H36D 0.442905 0.627618 0.571622 0.062 Uiso calc U P R 0.94(3) B 2
H H36E 0.504543 0.602066 0.604573 0.062 Uiso calc U P R 0.94(3) B 2
H H36F 0.406212 0.572881 0.605479 0.062 Uiso calc U P R 0.94(3) B 2
C C37A 0.5498(6) 0.5115(12) 0.5434(3) 0.070(4) Uani d U P D 0.94(3) B 2
H H37D 0.572985 0.454153 0.534832 0.105 Uiso calc U P R 0.94(3) B 2
H H37E 0.595342 0.546629 0.554803 0.105 Uiso calc U P R 0.94(3) B 2
H H37F 0.526228 0.545105 0.522932 0.105 Uiso calc U P R 0.94(3) B 2
C C38 0.2946(4) 0.2194(4) 0.54294(19) 0.0292(15) Uani d . . . 1.0 . .
H H38 0.347402 0.188356 0.551641 0.035 Uiso calc U . R 1.0 . .
C C39 0.2678(5) 0.1757(5) 0.5071(2) 0.046(2) Uani d . . . 1.0 . .
H H39A 0.212368 0.19988 0.499599 0.069 Uiso calc U . R 1.0 . .
H H39B 0.263232 0.110544 0.51041 0.069 Uiso calc U . R 1.0 . .
H H39C 0.310619 0.188853 0.488561 0.069 Uiso calc U . R 1.0 . .
C C40 0.2240(5) 0.2057(5) 0.5717(2) 0.043(2) Uani d . . . 1.0 . .
H H40A 0.240586 0.235815 0.594189 0.064 Uiso calc U . R 1.0 . .
H H40B 0.216463 0.141282 0.576249 0.064 Uiso calc U . R 1.0 . .
H H40C 0.17025 0.23125 0.562849 0.064 Uiso calc U . R 1.0 . .
C C41 0.4405(4) 0.2762(4) 0.60948(17) 0.0207(14) Uani d . . . 1.0 . .
C C42 0.5031(4) 0.2188(4) 0.61880(18) 0.0249(14) Uani d . . D 1.0 . .
H H42 0.511384 0.19902 0.64298 0.03 Uiso calc U . R 1.0 C 1
C C44 0.5069(5) 0.2856(6) 0.4912(2) 0.044(2) Uani d . . . 1.0 . .
H H44A 0.447143 0.265958 0.490746 0.066 Uiso calc U . R 1.0 . .
H H44B 0.535262 0.266715 0.468836 0.066 Uiso calc U . R 1.0 . .
H H44C 0.509138 0.351244 0.493203 0.066 Uiso calc U . R 1.0 . .
C C43 0.5586(7) 0.1886(9) 0.5885(3) 0.030(3) Uani d U P D 0.54(2) D 1
C C45 0.4389(11) 0.0379(15) 0.5585(6) 0.042(4) Uani d U P D 0.54(2) D 1
H H45A 0.433737 0.067861 0.535024 0.063 Uiso calc U P R 0.54(2) D 1
H H45B 0.394125 0.059944 0.574789 0.063 Uiso calc U P R 0.54(2) D 1
H H45C 0.432627 -0.02714 0.555312 0.063 Uiso calc U P R 0.54(2) D 1
C C46 0.5561(12) -0.0062(11) 0.6207(4) 0.045(4) Uani d U P D 0.54(2) D 1
H H46A 0.548314 -0.069846 0.614821 0.068 Uiso calc U P R 0.54(2) D 1
H H46B 0.51237 0.012505 0.63813 0.068 Uiso calc U P R 0.54(2) D 1
H H46C 0.612859 0.002769 0.631316 0.068 Uiso calc U P R 0.54(2) D 1
C C47 0.6278(16) 0.0253(15) 0.5450(6) 0.043(5) Uani d U P D 0.54(2) D 1
H H47A 0.618019 -0.037962 0.538945 0.064 Uiso calc U P R 0.54(2) D 1
H H47B 0.684925 0.032257 0.555431 0.064 Uiso calc U P R 0.54(2) D 1
H H47C 0.623208 0.061957 0.523075 0.064 Uiso calc U P R 0.54(2) D 1
C C48 0.7237(10) 0.1519(14) 0.6341(4) 0.060(5) Uani d U P D 0.54(2) D 1
H H48A 0.779897 0.176629 0.64019 0.089 Uiso calc U P R 0.54(2) D 1
H H48B 0.730577 0.091128 0.624278 0.089 Uiso calc U P R 0.54(2) D 1
H H48C 0.688193 0.149552 0.655871 0.089 Uiso calc U P R 0.54(2) D 1
C C49 0.6670(10) 0.3410(11) 0.6182(5) 0.056(4) Uani d U P D 0.54(2) D 1
H H49A 0.630582 0.341771 0.639798 0.083 Uiso calc U P R 0.54(2) D 1
H H49B 0.64323 0.381653 0.599966 0.083 Uiso calc U P R 0.54(2) D 1
H H49C 0.724658 0.360723 0.624719 0.083 Uiso calc U P R 0.54(2) D 1
C C50 0.7414(11) 0.2291(13) 0.5584(4) 0.040(4) Uani d U P D 0.54(2) D 1
H H50A 0.71142 0.260724 0.538939 0.059 Uiso calc U P R 0.54(2) D 1
H H50B 0.754871 0.167783 0.550597 0.059 Uiso calc U P R 0.54(2) D 1
H H50C 0.794425 0.261036 0.56418 0.059 Uiso calc U P R 0.54(2) D 1
Si Si3 0.5462(8) 0.0629(8) 0.5785(3) 0.039(2) Uani d U P D 0.54(2) D 1
Si Si4 0.6715(7) 0.2248(8) 0.5997(3) 0.040(2) Uani d U P D 0.54(2) D 1
C C43A 0.5664(8) 0.2013(10) 0.5887(4) 0.027(3) Uani d U P D 0.46(2) D 2
C C45A 0.4484(13) 0.0404(18) 0.5690(7) 0.042(5) Uani d U P D 0.46(2) D 2
H H45D 0.431074 0.06564 0.545682 0.063 Uiso calc U P R 0.46(2) D 2
H H45E 0.410382 0.062865 0.588046 0.063 Uiso calc U P R 0.46(2) D 2
H H45F 0.444897 -0.02531 0.568032 0.063 Uiso calc U P R 0.46(2) D 2
C C46A 0.5960(15) 0.0091(14) 0.6199(5) 0.048(5) Uani d U P D 0.46(2) D 2
H H46D 0.582848 -0.054713 0.616269 0.071 Uiso calc U P R 0.46(2) D 2
H H46E 0.56587 0.03107 0.641367 0.071 Uiso calc U P R 0.46(2) D 2
H H46F 0.657639 0.016493 0.623256 0.071 Uiso calc U P R 0.46(2) D 2
C C47A 0.6283(18) 0.0432(17) 0.5398(6) 0.036(5) Uani d U P D 0.46(2) D 2
H H47D 0.6069 -0.012747 0.529168 0.053 Uiso calc U P R 0.46(2) D 2
H H47E 0.687416 0.034562 0.547818 0.053 Uiso calc U P R 0.46(2) D 2
H H47F 0.62631 0.091197 0.521666 0.053 Uiso calc U P R 0.46(2) D 2
C C48A 0.7148(11) 0.2066(17) 0.6440(4) 0.053(5) Uani d U P D 0.46(2) D 2
H H48D 0.763988 0.24265 0.651569 0.079 Uiso calc U P R 0.46(2) D 2
H H48E 0.73153 0.143282 0.642323 0.079 Uiso calc U P R 0.46(2) D 2
H H48F 0.668714 0.213075 0.66173 0.079 Uiso calc U P R 0.46(2) D 2
C C49A 0.6717(11) 0.3712(10) 0.5995(7) 0.048(5) Uani d U P D 0.46(2) D 2
H H49D 0.630937 0.390656 0.618013 0.071 Uiso calc U P R 0.46(2) D 2
H H49E 0.653037 0.3931 0.575773 0.071 Uiso calc U P R 0.46(2) D 2
H H49F 0.728306 0.395518 0.605026 0.071 Uiso calc U P R 0.46(2) D 2
C C50A 0.7603(13) 0.2117(17) 0.5651(6) 0.050(6) Uani d U P D 0.46(2) D 2
H H50D 0.734586 0.207859 0.540982 0.076 Uiso calc U P R 0.46(2) D 2
H H50E 0.783538 0.152926 0.571878 0.076 Uiso calc U P R 0.46(2) D 2
H H50F 0.806364 0.256297 0.564835 0.076 Uiso calc U P R 0.46(2) D 2
Si Si3A 0.5607(9) 0.0748(9) 0.5792(3) 0.0263(19) Uani d U P D 0.46(2) D 2
Si Si4A 0.6768(7) 0.2463(8) 0.5988(3) 0.0280(19) Uani d U P D 0.46(2) D 2
C C51 0.1687(4) 0.3891(5) 0.6441(2) 0.0368(18) Uani d . . . 1.0 . .
H H51A 0.138696 0.331332 0.644644 0.055 Uiso calc U . R 1.0 . .
H H51B 0.198215 0.395883 0.620917 0.055 Uiso calc U . R 1.0 . .
H H51C 0.127478 0.438063 0.647135 0.055 Uiso calc U . R 1.0 . .
C C52 0.1828(4) 0.3873(5) 0.7213(2) 0.0411(19) Uani d . . . 1.0 . .
H H52A 0.220195 0.392221 0.742485 0.062 Uiso calc U . R 1.0 . .
H H52B 0.152269 0.329839 0.722104 0.062 Uiso calc U . R 1.0 . .
H H52C 0.141535 0.436793 0.721472 0.062 Uiso calc U . R 1.0 . .
C C53 0.2848(4) 0.5059(4) 0.6795(2) 0.0324(16) Uani d . . . 1.0 . .
H H53A 0.236525 0.547327 0.677047 0.049 Uiso calc U . R 1.0 . .
H H53B 0.323372 0.513294 0.658809 0.049 Uiso calc U . R 1.0 . .
H H53C 0.315723 0.518982 0.701903 0.049 Uiso calc U . R 1.0 . .
C C54 0.1997(4) 0.1516(5) 0.6736(2) 0.0434(19) Uani d . . . 1.0 . .
H H54A 0.200402 0.151499 0.647113 0.065 Uiso calc U . R 1.0 . .
H H54B 0.154691 0.192041 0.682212 0.065 Uiso calc U . R 1.0 . .
H H54C 0.188728 0.090624 0.682447 0.065 Uiso calc U . R 1.0 . .
C C55 0.2941(4) 0.1790(5) 0.73902(19) 0.0372(17) Uani d . . . 1.0 . .
H H55A 0.273838 0.118486 0.745079 0.056 Uiso calc U . R 1.0 . .
H H55B 0.2537 0.223626 0.748335 0.056 Uiso calc U . R 1.0 . .
H H55C 0.350303 0.188794 0.749977 0.056 Uiso calc U . R 1.0 . .
C C56 0.3751(4) 0.1020(4) 0.6773(2) 0.0400(18) Uani d . . . 1.0 . .
H H56A 0.430197 0.111251 0.689267 0.06 Uiso calc U . R 1.0 . .
H H56B 0.383034 0.103213 0.651012 0.06 Uiso calc U . R 1.0 . .
H H56C 0.351551 0.043613 0.684479 0.06 Uiso calc U . R 1.0 . .
C C57 0.9846(5) 0.2127(5) 0.7098(2) 0.065(2) Uani d U P G 0.779(10) E 1
H H57 0.97784 0.182208 0.687449 0.078 Uiso calc U P R 0.779(10) E 1
C C58 0.9614(5) 0.3026(5) 0.7128(2) 0.066(3) Uani d U P G 0.779(10) E 1
H H58 0.938796 0.3335 0.692495 0.079 Uiso calc U P R 0.779(10) E 1
C C59 0.9712(5) 0.3472(4) 0.7456(2) 0.061(3) Uani d U P G 0.779(10) E 1
H H59 0.955336 0.408612 0.747647 0.074 Uiso calc U P R 0.779(10) E 1
C C60 1.0042(4) 0.3019(5) 0.7754(2) 0.069(3) Uani d U P G 0.779(10) E 1
H H60 1.01092 0.332435 0.797752 0.083 Uiso calc U P R 0.779(10) E 1
C C61 1.0274(4) 0.2121(5) 0.7724(2) 0.062(3) Uani d U P G 0.779(10) E 1
H H61 1.049963 0.181143 0.792707 0.074 Uiso calc U P R 0.779(10) E 1
C C62 1.0176(5) 0.1675(4) 0.7396(2) 0.062(3) Uani d U P G 0.779(10) E 1
H H62 1.033423 0.106029 0.737555 0.074 Uiso calc U P R 0.779(10) E 1
C C57A 0.9640(17) 0.2003(18) 0.6851(7) 0.068(4) Uani d U P G 0.221(10) E 2
H H57A 0.951802 0.175963 0.661946 0.081 Uiso calc U P R 0.221(10) E 2
C C58A 0.9490(18) 0.2908(18) 0.6920(7) 0.067(4) Uani d U P G 0.221(10) E 2
H H58A 0.926695 0.328335 0.673466 0.08 Uiso calc U P R 0.221(10) E 2
C C59A 0.967(2) 0.3264(14) 0.7259(8) 0.064(3) Uani d U P G 0.221(10) E 2
H H59A 0.956629 0.388295 0.730575 0.077 Uiso calc U P R 0.221(10) E 2
C C60A 0.9995(18) 0.2715(19) 0.7530(7) 0.065(3) Uani d U P G 0.221(10) E 2
H H60A 1.011671 0.295885 0.776164 0.078 Uiso calc U P R 0.221(10) E 2
C C61A 1.0144(18) 0.1810(18) 0.7461(8) 0.063(4) Uani d U P G 0.221(10) E 2
H H61A 1.036779 0.143513 0.764644 0.076 Uiso calc U P R 0.221(10) E 2
C C62A 0.9967(18) 0.1454(14) 0.7122(9) 0.066(4) Uani d U P G 0.221(10) E 2
H H62A 1.006845 0.083551 0.707536 0.079 Uiso calc U P R 0.221(10) E 2
Cl Cl1 0.51469(10) 0.96885(11) 0.30355(5) 0.0351(4) Uani d . . . 1.0 . .
Cl Cl2 0.40992(10) 0.92237(12) 0.22341(5) 0.0372(4) Uani d . . . 1.0 . .
Cl Cl3 0.50292(9) 0.46122(11) 0.67787(5) 0.0331(4) Uani d . . . 1.0 . .
Cl Cl4 0.39321(11) 0.40775(12) 0.75567(5) 0.0374(4) Uani d . . . 1.0 . .
Ge Ge1 0.46967(4) 0.84215(4) 0.27263(2) 0.02484(15) Uani d . . . 1.0 . .
Ge Ge2 0.45441(4) 0.33149(4) 0.70586(2) 0.02462(15) Uani d . . . 1.0 . .
N N1 0.4629(3) 0.7973(4) 0.40685(15) 0.0213(12) Uani d . . . 1.0 . .
N N2 0.4503(3) 0.2984(4) 0.57158(15) 0.0227(12) Uani d . . . 1.0 . .
O O1 0.5620(3) 0.7434(3) 0.45654(13) 0.0347(12) Uani d . . . 1.0 . .
O O2 0.5494(3) 0.2459(4) 0.52165(13) 0.0383(13) Uani d . . . 1.0 . .
P P1 0.31945(10) 0.69773(12) 0.28511(5) 0.0269(4) Uani d . . . 1.0 . .
P P2 0.25976(9) 0.89796(12) 0.29871(5) 0.0254(4) Uani d . . . 1.0 . .
P P3 0.24624(9) 0.39286(11) 0.68066(5) 0.0259(4) Uani d . . . 1.0 . .
P P4 0.30230(10) 0.19000(12) 0.69039(5) 0.0258(4) Uani d . . . 1.0 . .
Si Si1 0.57030(12) 0.57100(14) 0.39627(6) 0.0346(5) Uani d . . . 1.0 . .
Si Si2 0.68937(11) 0.74180(16) 0.37976(6) 0.0359(5) Uani d . . . 1.0 . .

loop_
_atom_site_aniso_label
_atom_site_aniso_U_11
_atom_site_aniso_U_22
_atom_site_aniso_U_33
_atom_site_aniso_U_12
_atom_site_aniso_U_13
_atom_site_aniso_U_23
B1 0.018(3) 0.028(4) 0.028(5) 0.004(3) -0.002(3) 0.002(3)
B2 0.020(3) 0.023(4) 0.016(4) -0.001(3) 0.001(3) -0.004(3)
B3 0.014(3) 0.027(4) 0.019(4) 0.003(2) 0.000(3) -0.001(3)
B4 0.027(3) 0.046(5) 0.013(4) 0.003(3) -0.001(3) -0.003(4)
B5 0.017(3) 0.021(4) 0.024(4) 0.003(3) -0.008(3) -0.001(3)
B6 0.021(3) 0.018(3) 0.018(4) -0.001(2) -0.003(3) -0.001(3)
C1 0.020(3) 0.026(3) 0.015(4) 0.003(2) -0.004(2) 0.000(3)
C2 0.025(3) 0.029(4) 0.028(4) -0.001(3) -0.003(3) -0.012(3)
C3 0.031(3) 0.031(4) 0.050(5) -0.003(3) 0.007(3) -0.023(4)
C4 0.030(3) 0.046(4) 0.036(5) -0.002(3) 0.011(3) -0.021(4)
C5 0.022(3) 0.042(4) 0.021(4) -0.004(3) 0.003(3) 0.001(3)
C6 0.021(3) 0.029(4) 0.019(4) 0.004(2) -0.003(2) -0.001(3)
C7 0.038(3) 0.022(3) 0.033(4) 0.000(3) 0.002(3) 0.005(3)
C8 0.060(10) 0.037(9) 0.033(7) -0.014(7) -0.023(6) 0.015(6)
C9 0.076(9) 0.030(7) 0.017(7) -0.017(8) -0.003(6) 0.001(7)
C8A 0.064(15) 0.022(10) 0.036(10) 0.004(11) -0.007(10) 0.001(8)
C9A 0.051(10) 0.035(11) 0.027(13) -0.005(10) -0.002(10) -0.007(13)
C10 0.028(3) 0.037(4) 0.043(5) -0.010(3) 0.005(3) -0.013(3)
C11 0.035(4) 0.064(6) 0.075(7) -0.020(4) -0.011(4) -0.010(5)
C12 0.043(4) 0.035(4) 0.056(6) -0.009(3) 0.012(4) -0.010(4)
C13 0.017(3) 0.027(3) 0.012(3) -0.002(2) 0.000(2) 0.002(3)
C14 0.030(3) 0.026(3) 0.015(4) 0.007(3) -0.002(3) -0.003(3)
C15 0.027(3) 0.037(4) 0.013(3) 0.012(3) -0.002(2) 0.000(3)
C16 0.039(4) 0.071(6) 0.021(4) 0.017(4) -0.002(3) -0.010(4)
C17 0.056(5) 0.029(4) 0.073(7) 0.005(3) -0.015(4) 0.005(4)
C18 0.048(4) 0.059(5) 0.038(5) 0.020(4) -0.001(4) 0.014(4)
C19 0.107(7) 0.043(5) 0.030(5) 0.037(5) 0.000(4) 0.001(4)
C20 0.039(4) 0.099(7) 0.048(6) 0.005(4) -0.014(4) 0.010(5)
C21 0.041(4) 0.115(8) 0.035(5) -0.015(5) 0.000(4) -0.015(5)
C22 0.033(4) 0.068(6) 0.089(8) -0.009(4) 0.016(4) -0.003(5)
C23 0.058(4) 0.032(4) 0.031(4) -0.005(3) -0.009(3) -0.003(3)
C24 0.044(4) 0.039(4) 0.036(5) -0.023(3) 0.002(3) 0.001(4)
C25 0.045(4) 0.040(4) 0.024(4) -0.010(3) -0.005(3) -0.009(3)
C26 0.023(3) 0.051(5) 0.036(5) 0.001(3) -0.008(3) 0.015(4)
C27 0.024(3) 0.048(5) 0.048(5) 0.014(3) 0.010(3) 0.024(4)
C28 0.035(3) 0.029(4) 0.035(5) 0.012(3) -0.003(3) 0.007(3)
C29 0.026(3) 0.030(3) 0.010(3) 0.003(2) 0.002(2) 0.007(3)
C30 0.020(3) 0.025(3) 0.019(4) -0.002(2) 0.001(2) -0.005(3)
C31 0.023(3) 0.032(3) 0.022(4) -0.002(3) -0.003(2) 0.005(3)
C32 0.029(3) 0.037(4) 0.032(4) 0.001(3) -0.002(3) 0.014(3)
C33 0.039(4) 0.031(4) 0.032(4) -0.005(3) -0.004(3) 0.014(3)
C34 0.021(3) 0.032(4) 0.028(4) -0.005(3) 0.001(3) 0.003(3)
C35 0.033(3) 0.042(4) 0.033(4) -0.012(3) -0.003(3) 0.008(3)
C36 0.05(2) 0.046(12) 0.05(2) -0.016(14) -0.007(19) 0.008(15)
C37 0.037(16) 0.060(19) 0.044(19) -0.019(16) 0.001(14) 0.000(18)
C36A 0.042(5) 0.035(4) 0.047(6) -0.015(3) -0.016(4) 0.006(4)
C37A 0.045(5) 0.100(10) 0.066(7) -0.044(5) 0.015(4) -0.013(7)
C38 0.030(3) 0.028(4) 0.029(4) 0.001(3) -0.006(3) -0.001(3)
C39 0.060(5) 0.037(4) 0.041(5) -0.014(4) 0.008(4) -0.016(4)
C40 0.074(5) 0.034(4) 0.021(4) -0.019(4) 0.001(3) 0.000(3)
C41 0.023(3) 0.024(3) 0.015(4) 0.001(2) 0.004(2) 0.000(3)
C42 0.027(3) 0.033(4) 0.014(4) 0.011(3) -0.003(3) -0.005(3)
C44 0.045(4) 0.075(6) 0.012(4) 0.011(4) 0.003(3) 0.000(4)
C43 0.024(4) 0.041(5) 0.024(5) 0.017(4) -0.002(4) -0.005(4)
C45 0.044(7) 0.033(8) 0.049(11) 0.015(6) -0.006(7) 0.001(8)
C46 0.053(9) 0.045(8) 0.039(7) 0.027(7) -0.007(7) -0.003(6)
C47 0.052(8) 0.040(10) 0.037(9) 0.015(7) -0.004(6) 0.000(7)
C48 0.039(7) 0.096(11) 0.044(9) 0.000(8) -0.012(6) 0.013(8)
C49 0.040(7) 0.078(9) 0.049(9) 0.003(7) 0.002(7) -0.030(8)
C50 0.032(7) 0.050(9) 0.037(7) -0.002(6) 0.005(6) -0.011(6)
Si3 0.042(4) 0.043(4) 0.032(3) 0.018(3) -0.005(3) -0.007(3)
Si4 0.025(3) 0.069(5) 0.026(3) 0.011(3) 0.001(2) -0.012(3)
C43A 0.023(5) 0.036(5) 0.022(5) 0.015(4) -0.002(5) -0.001(5)
C45A 0.048(8) 0.036(9) 0.042(12) 0.014(7) 0.000(7) 0.007(9)
C46A 0.067(11) 0.043(9) 0.033(8) 0.033(9) -0.005(9) -0.007(7)
C47A 0.048(8) 0.033(10) 0.026(9) 0.014(8) 0.007(7) -0.008(8)
C48A 0.034(7) 0.090(12) 0.034(8) -0.005(9) -0.011(6) 0.007(9)
C49A 0.033(8) 0.050(8) 0.060(12) 0.007(7) -0.024(9) -0.019(8)
C50A 0.041(9) 0.072(11) 0.038(9) 0.003(8) 0.011(8) -0.003(9)
Si3A 0.034(4) 0.030(3) 0.014(3) 0.018(3) 0.000(3) 0.002(3)
Si4A 0.021(3) 0.043(4) 0.019(3) 0.007(2) -0.003(2) 0.006(3)
C51 0.030(3) 0.049(5) 0.031(4) 0.017(3) -0.005(3) -0.011(4)
C52 0.034(3) 0.055(5) 0.034(5) 0.000(3) 0.013(3) -0.014(4)
C53 0.036(3) 0.032(4) 0.029(4) 0.013(3) 0.005(3) -0.002(3)
C54 0.045(4) 0.053(5) 0.032(4) -0.024(3) -0.004(3) 0.005(4)
C55 0.043(4) 0.044(4) 0.025(4) -0.008(3) -0.001(3) 0.006(3)
C56 0.061(4) 0.019(3) 0.040(5) -0.002(3) 0.004(4) 0.001(3)
C57 0.048(4) 0.063(4) 0.083(5) -0.001(4) 0.018(4) 0.016(4)
C58 0.049(4) 0.064(4) 0.086(6) 0.009(4) 0.017(4) 0.023(5)
C59 0.044(4) 0.053(5) 0.088(6) 0.015(4) 0.035(4) 0.018(4)
C60 0.050(4) 0.072(5) 0.085(6) 0.005(4) 0.032(5) 0.013(5)
C61 0.042(4) 0.054(5) 0.088(6) 0.013(4) 0.029(4) 0.022(5)
C62 0.045(4) 0.050(4) 0.090(6) 0.006(4) 0.021(4) 0.026(4)
C57A 0.055(7) 0.068(6) 0.081(7) 0.006(6) 0.013(6) 0.017(6)
C58A 0.051(7) 0.065(6) 0.083(7) 0.005(6) 0.014(6) 0.014(6)
C59A 0.049(6) 0.062(6) 0.082(6) 0.006(5) 0.017(6) 0.017(5)
C60A 0.049(5) 0.062(5) 0.085(6) 0.005(5) 0.020(5) 0.019(5)
C61A 0.047(6) 0.058(6) 0.084(6) 0.005(6) 0.016(6) 0.021(6)
C62A 0.055(7) 0.062(7) 0.082(7) 0.006(6) 0.015(6) 0.020(6)
Cl1 0.0323(8) 0.0315(9) 0.0414(11) -0.0123(7) -0.0061(7) 0.0002(8)
Cl2 0.0459(9) 0.0442(10) 0.0214(10) -0.0076(7) 0.0017(7) 0.0088(8)
Cl3 0.0314(8) 0.0279(8) 0.0400(11) -0.0101(6) 0.0052(7) -0.0012(8)
Cl4 0.0497(9) 0.0430(10) 0.0196(9) -0.0044(8) -0.0018(7) -0.0053(8)
Ge1 0.0236(3) 0.0274(3) 0.0235(4) -0.0012(3) 0.0050(3) -0.0004(3)
Ge2 0.0264(3) 0.0251(3) 0.0223(4) -0.0006(3) -0.0061(3) 0.0008(3)
N1 0.019(2) 0.032(3) 0.013(3) 0.007(2) -0.0007(19) -0.004(2)
N2 0.020(2) 0.031(3) 0.018(3) 0.003(2) 0.002(2) 0.003(2)
O1 0.032(2) 0.055(3) 0.018(3) 0.014(2) -0.005(2) -0.004(2)
O2 0.032(2) 0.066(4) 0.017(3) 0.017(2) 0.0013(19) 0.000(3)
P1 0.0315(8) 0.0261(9) 0.0229(10) -0.0083(7) -0.0034(7) -0.0001(7)
P2 0.0193(7) 0.0344(10) 0.0225(10) 0.0041(6) -0.0027(6) 0.0099(8)
P3 0.0222(7) 0.0312(9) 0.0244(10) 0.0044(6) 0.0038(7) -0.0044(8)
P4 0.0310(8) 0.0285(9) 0.0179(9) -0.0086(7) 0.0012(7) 0.0042(7)
Si1 0.0452(10) 0.0363(11) 0.0223(11) 0.0190(9) -0.0034(9) 0.0023(9)
Si2 0.0221(8) 0.0612(14) 0.0244(11) 0.0113(8) -0.0005(8) -0.0007(10)

loop_
_atom_type_symbol
_atom_type_description
_atom_type_scat_dispersion_real
_atom_type_scat_dispersion_imag
_atom_type_scat_source
C C 0.0033 0.0016 'International Tables Vol C Tables 4.2.6.8 and 6.1.1.4'
H H 0.0000 0.0000 'International Tables Vol C Tables 4.2.6.8 and 6.1.1.4'
B B 0.0013 0.0007 'International Tables Vol C Tables 4.2.6.8 and 6.1.1.4'
Cl Cl 0.1484 0.1585 'International Tables Vol C Tables 4.2.6.8 and 6.1.1.4'
Ge Ge 0.1547 1.8001 'International Tables Vol C Tables 4.2.6.8 and 6.1.1.4'
N N 0.0061 0.0033 'International Tables Vol C Tables 4.2.6.8 and 6.1.1.4'
O O 0.0106 0.0060 'International Tables Vol C Tables 4.2.6.8 and 6.1.1.4'
P P 0.1023 0.0942 'International Tables Vol C Tables 4.2.6.8 and 6.1.1.4'
Si Si 0.0817 0.0704 'International Tables Vol C Tables 4.2.6.8 and 6.1.1.4'

loop_
_geom_angle_atom_site_label_1
_geom_angle_atom_site_label_2
_geom_angle_atom_site_label_3
_geom_angle
O1 B1 N1 129.5(6)
O1 B1 C15 122.1(5)
N1 B1 C15 108.4(6)
C13 B2 B3 134.6(6)
C13 B2 H2B 111.(4)
B3 B2 H2B 115.(4)
B2 B3 P1 123.3(5)
B2 B3 P2 104.7(4)
P1 B3 P2 112.0(3)
B2 B3 Ge1 97.8(3)
P1 B3 Ge1 102.5(3)
P2 B3 Ge1 116.4(3)
O2 B4 N2 129.8(7)
O2 B4 C43A 122.7(7)
N2 B4 C43A 107.2(7)
O2 B4 C43 123.1(7)
N2 B4 C43 107.2(7)
C41 B5 B6 133.5(6)
C41 B5 H5B 111.(3)
B6 B5 H5B 115.(3)
B5 B6 P3 105.8(4)
B5 B6 P4 122.9(5)
P3 B6 P4 111.4(3)
B5 B6 Ge2 98.2(3)
P3 B6 Ge2 116.1(3)
P4 B6 Ge2 102.3(3)
C2 C1 C6 120.2(5)
C2 C1 N1 120.3(5)
C6 C1 N1 119.5(5)
C3 C2 C1 118.7(6)
C3 C2 C10 118.9(6)
C1 C2 C10 122.4(6)
C4 C3 C2 121.3(6)
C4 C3 H3 119.3
C2 C3 H3 119.3
C3 C4 C5 119.9(6)
C3 C4 H4 120.1
C5 C4 H4 120.1
C4 C5 C6 120.3(6)
C4 C5 H5 119.9
C6 C5 H5 119.9
C5 C6 C1 119.4(6)
C5 C6 C7 119.0(6)
C1 C6 C7 121.6(6)
C9 C7 C6 112.0(10)
C8A C7 C6 116.8(13)
C8A C7 C9A 109.1(14)
C6 C7 C9A 111.8(17)
C9 C7 C8 109.9(9)
C6 C7 C8 110.0(9)
C8A C7 H7A 106.1
C6 C7 H7A 106.1
C9A C7 H7A 106.1
C9 C7 H7 108.3
C6 C7 H7 108.3
C8 C7 H7 108.3
C7 C8 H8A 109.5
C7 C8 H8B 109.5
H8A C8 H8B 109.5
C7 C8 H8C 109.5
H8A C8 H8C 109.5
H8B C8 H8C 109.5
C7 C9 H9A 109.5
C7 C9 H9B 109.5
H9A C9 H9B 109.5
C7 C9 H9C 109.5
H9A C9 H9C 109.5
H9B C9 H9C 109.5
C7 C8A H8A1 109.5
C7 C8A H8A2 109.5
H8A1 C8A H8A2 109.5
C7 C8A H8A3 109.5
H8A1 C8A H8A3 109.5
H8A2 C8A H8A3 109.5
C7 C9A H9A1 109.5
C7 C9A H9A2 109.5
H9A1 C9A H9A2 109.5
C7 C9A H9A3 109.5
H9A1 C9A H9A3 109.5
H9A2 C9A H9A3 109.5
C11 C10 C2 111.1(7)
C11 C10 C12 109.7(6)
C2 C10 C12 112.1(6)
C11 C10 H10 107.9
C2 C10 H10 107.9
C12 C10 H10 107.9
C10 C11 H11A 109.5
C10 C11 H11B 109.5
H11A C11 H11B 109.5
C10 C11 H11C 109.5
H11A C11 H11C 109.5
H11B C11 H11C 109.5
C10 C12 H12A 109.5
C10 C12 H12B 109.5
H12A C12 H12B 109.5
C10 C12 H12C 109.5
H12A C12 H12C 109.5
H12B C12 H12C 109.5
C14 C13 N1 108.9(5)
C14 C13 B2 128.5(6)
N1 C13 B2 122.1(5)
C13 C14 C15 113.6(6)
C13 C14 H14 123.2
C15 C14 H14 123.2
C14 C15 B1 99.3(5)
C14 C15 Si1 108.8(4)
B1 C15 Si1 111.3(5)
C14 C15 Si2 109.3(4)
B1 C15 Si2 111.0(4)
Si1 C15 Si2 115.8(3)
O1 C16 H16A 109.5
O1 C16 H16B 109.5
H16A C16 H16B 109.5
O1 C16 H16C 109.5
H16A C16 H16C 109.5
H16B C16 H16C 109.5
Si1 C17 H17A 109.5
Si1 C17 H17B 109.5
H17A C17 H17B 109.5
Si1 C17 H17C 109.5
H17A C17 H17C 109.5
H17B C17 H17C 109.5
Si1 C18 H18A 109.5
Si1 C18 H18B 109.5
H18A C18 H18B 109.5
Si1 C18 H18C 109.5
H18A C18 H18C 109.5
H18B C18 H18C 109.5
Si1 C19 H19A 109.5
Si1 C19 H19B 109.5
H19A C19 H19B 109.5
Si1 C19 H19C 109.5
H19A C19 H19C 109.5
H19B C19 H19C 109.5
Si2 C20 H20A 109.5
Si2 C20 H20B 109.5
H20A C20 H20B 109.5
Si2 C20 H20C 109.5
H20A C20 H20C 109.5
H20B C20 H20C 109.5
Si2 C21 H21A 109.5
Si2 C21 H21B 109.5
H21A C21 H21B 109.5
Si2 C21 H21C 109.5
H21A C21 H21C 109.5
H21B C21 H21C 109.5
Si2 C22 H22A 109.5
Si2 C22 H22B 109.5
H22A C22 H22B 109.5
Si2 C22 H22C 109.5
H22A C22 H22C 109.5
H22B C22 H22C 109.5
P1 C23 H23A 109.5
P1 C23 H23B 109.5
H23A C23 H23B 109.5
P1 C23 H23C 109.5
H23A C23 H23C 109.5
H23B C23 H23C 109.5
P1 C24 H24A 109.5
P1 C24 H24B 109.5
H24A C24 H24B 109.5
P1 C24 H24C 109.5
H24A C24 H24C 109.5
H24B C24 H24C 109.5
P1 C25 H25A 109.5
P1 C25 H25B 109.5
H25A C25 H25B 109.5
P1 C25 H25C 109.5
H25A C25 H25C 109.5
H25B C25 H25C 109.5
P2 C26 H26A 109.5
P2 C26 H26B 109.5
H26A C26 H26B 109.5
P2 C26 H26C 109.5
H26A C26 H26C 109.5
H26B C26 H26C 109.5
P2 C27 H27A 109.5
P2 C27 H27B 109.5
H27A C27 H27B 109.5
P2 C27 H27C 109.5
H27A C27 H27C 109.5
H27B C27 H27C 109.5
P2 C28 H28A 109.5
P2 C28 H28B 109.5
H28A C28 H28B 109.5
P2 C28 H28C 109.5
H28A C28 H28C 109.5
H28B C28 H28C 109.5
C34 C29 C30 120.6(5)
C34 C29 N2 120.8(5)
C30 C29 N2 118.5(5)
C31 C30 C29 118.4(6)
C31 C30 C38 119.5(5)
C29 C30 C38 122.1(5)
C32 C31 C30 121.2(6)
C32 C31 H31 119.4
C30 C31 H31 119.4
C31 C32 C33 119.9(6)
C31 C32 H32 120.1
C33 C32 H32 120.1
C32 C33 C34 121.4(6)
C32 C33 H33 119.3
C34 C33 H33 119.3
C33 C34 C29 118.4(6)
C33 C34 C35 120.5(6)
C29 C34 C35 121.0(6)
C34 C35 C36 130.(6)
C34 C35 C36A 112.4(6)
C34 C35 C37 104.(5)
C36 C35 C37 109.(2)
C34 C35 C37A 110.1(7)
C36A C35 C37A 108.7(7)
C34 C35 H35A 108.5
C36A C35 H35A 108.5
C37A C35 H35A 108.5
C34 C35 H35 103.7
C36 C35 H35 103.7
C37 C35 H35 103.7
C35 C36 H36A 109.5
C35 C36 H36B 109.5
H36A C36 H36B 109.5
C35 C36 H36C 109.5
H36A C36 H36C 109.5
H36B C36 H36C 109.5
C35 C37 H37A 109.5
C35 C37 H37B 109.5
H37A C37 H37B 109.5
C35 C37 H37C 109.5
H37A C37 H37C 109.5
H37B C37 H37C 109.5
C35 C36A H36D 109.5
C35 C36A H36E 109.5
H36D C36A H36E 109.5
C35 C36A H36F 109.5
H36D C36A H36F 109.5
H36E C36A H36F 109.5
C35 C37A H37D 109.5
C35 C37A H37E 109.5
H37D C37A H37E 109.5
C35 C37A H37F 109.5
H37D C37A H37F 109.5
H37E C37A H37F 109.5
C30 C38 C39 112.8(6)
C30 C38 C40 110.0(6)
C39 C38 C40 109.9(6)
C30 C38 H38 108.0
C39 C38 H38 108.0
C40 C38 H38 108.0
C38 C39 H39A 109.5
C38 C39 H39B 109.5
H39A C39 H39B 109.5
C38 C39 H39C 109.5
H39A C39 H39C 109.5
H39B C39 H39C 109.5
C38 C40 H40A 109.5
C38 C40 H40B 109.5
H40A C40 H40B 109.5
C38 C40 H40C 109.5
H40A C40 H40C 109.5
H40B C40 H40C 109.5
C42 C41 N2 108.3(5)
C42 C41 B5 129.8(6)
N2 C41 B5 121.2(5)
C41 C42 C43 115.1(7)
C41 C42 C43A 113.5(7)
C41 C42 H42 122.5
C43 C42 H42 122.5
O2 C44 H44A 109.5
O2 C44 H44B 109.5
H44A C44 H44B 109.5
O2 C44 H44C 109.5
H44A C44 H44C 109.5
H44B C44 H44C 109.5
C42 C43 B4 99.4(7)
C42 C43 Si4 107.1(8)
B4 C43 Si4 111.1(8)
C42 C43 Si3 112.4(9)
B4 C43 Si3 111.3(8)
Si4 C43 Si3 114.5(6)
Si3 C45 H45A 109.5
Si3 C45 H45B 109.5
H45A C45 H45B 109.5
Si3 C45 H45C 109.5
H45A C45 H45C 109.5
H45B C45 H45C 109.5
Si3 C46 H46A 109.5
Si3 C46 H46B 109.5
H46A C46 H46B 109.5
Si3 C46 H46C 109.5
H46A C46 H46C 109.5
H46B C46 H46C 109.5
Si3 C47 H47A 109.5
Si3 C47 H47B 109.5
H47A C47 H47B 109.5
Si3 C47 H47C 109.5
H47A C47 H47C 109.5
H47B C47 H47C 109.5
Si4 C48 H48A 109.5
Si4 C48 H48B 109.5
H48A C48 H48B 109.5
Si4 C48 H48C 109.5
H48A C48 H48C 109.5
H48B C48 H48C 109.5
Si4 C49 H49A 109.5
Si4 C49 H49B 109.5
H49A C49 H49B 109.5
Si4 C49 H49C 109.5
H49A C49 H49C 109.5
H49B C49 H49C 109.5
Si4 C50 H50A 109.5
Si4 C50 H50B 109.5
H50A C50 H50B 109.5
Si4 C50 H50C 109.5
H50A C50 H50C 109.5
H50B C50 H50C 109.5
C47 Si3 C45 107.1(8)
C47 Si3 C46 109.4(7)
C45 Si3 C46 107.1(7)
C47 Si3 C43 110.5(7)
C45 Si3 C43 111.1(7)
C46 Si3 C43 111.5(7)
C49 Si4 C48 107.8(7)
C49 Si4 C50 106.9(7)
C48 Si4 C50 108.6(7)
C49 Si4 C43 108.1(7)
C48 Si4 C43 113.2(7)
C50 Si4 C43 112.1(7)
C42 C43A B4 100.0(8)
C42 C43A Si4A 113.0(9)
B4 C43A Si4A 114.9(9)
C42 C43A Si3A 105.8(9)
B4 C43A Si3A 106.3(9)
Si4A C43A Si3A 115.3(7)
Si3A C45A H45D 109.5
Si3A C45A H45E 109.5
H45D C45A H45E 109.5
Si3A C45A H45F 109.5
H45D C45A H45F 109.5
H45E C45A H45F 109.5
Si3A C46A H46D 109.5
Si3A C46A H46E 109.5
H46D C46A H46E 109.5
Si3A C46A H46F 109.5
H46D C46A H46F 109.5
H46E C46A H46F 109.5
Si3A C47A H47D 109.5
Si3A C47A H47E 109.5
H47D C47A H47E 109.5
Si3A C47A H47F 109.5
H47D C47A H47F 109.5
H47E C47A H47F 109.5
Si4A C48A H48D 109.5
Si4A C48A H48E 109.5
H48D C48A H48E 109.5
Si4A C48A H48F 109.5
H48D C48A H48F 109.5
H48E C48A H48F 109.5
Si4A C49A H49D 109.5
Si4A C49A H49E 109.5
H49D C49A H49E 109.5
Si4A C49A H49F 109.5
H49D C49A H49F 109.5
H49E C49A H49F 109.5
Si4A C50A H50D 109.5
Si4A C50A H50E 109.5
H50D C50A H50E 109.5
Si4A C50A H50F 109.5
H50D C50A H50F 109.5
H50E C50A H50F 109.5
C47A Si3A C45A 107.9(8)
C47A Si3A C46A 109.1(8)
C45A Si3A C46A 107.2(8)
C47A Si3A C43A 111.3(8)
C45A Si3A C43A 110.5(8)
C46A Si3A C43A 110.6(8)
C49A Si4A C48A 108.5(8)
C49A Si4A C50A 108.2(8)
C48A Si4A C50A 106.5(8)
C49A Si4A C43A 108.5(7)
C48A Si4A C43A 110.8(7)
C50A Si4A C43A 114.1(8)
P3 C51 H51A 109.5
P3 C51 H51B 109.5
H51A C51 H51B 109.5
P3 C51 H51C 109.5
H51A C51 H51C 109.5
H51B C51 H51C 109.5
P3 C52 H52A 109.5
P3 C52 H52B 109.5
H52A C52 H52B 109.5
P3 C52 H52C 109.5
H52A C52 H52C 109.5
H52B C52 H52C 109.5
P3 C53 H53A 109.5
P3 C53 H53B 109.5
H53A C53 H53B 109.5
P3 C53 H53C 109.5
H53A C53 H53C 109.5
H53B C53 H53C 109.5
P4 C54 H54A 109.5
P4 C54 H54B 109.5
H54A C54 H54B 109.5
P4 C54 H54C 109.5
H54A C54 H54C 109.5
H54B C54 H54C 109.5
P4 C55 H55A 109.5
P4 C55 H55B 109.5
H55A C55 H55B 109.5
P4 C55 H55C 109.5
H55A C55 H55C 109.5
H55B C55 H55C 109.5
P4 C56 H56A 109.5
P4 C56 H56B 109.5
H56A C56 H56B 109.5
P4 C56 H56C 109.5
H56A C56 H56C 109.5
H56B C56 H56C 109.5
C58 C57 C62 120.0
C58 C57 H57 120.0
C62 C57 H57 120.0
C59 C58 C57 120.0
C59 C58 H58 120.0
C57 C58 H58 120.0
C58 C59 C60 120.0
C58 C59 H59 120.0
C60 C59 H59 120.0
C61 C60 C59 120.0
C61 C60 H60 120.0
C59 C60 H60 120.0
C60 C61 C62 120.0
C60 C61 H61 120.0
C62 C61 H61 120.0
C61 C62 C57 120.0
C61 C62 H62 120.0
C57 C62 H62 120.0
C58A C57A C62A 120.0
C58A C57A H57A 120.0
C62A C57A H57A 120.0
C59A C58A C57A 120.0
C59A C58A H58A 120.0
C57A C58A H58A 120.0
C58A C59A C60A 120.0
C58A C59A H59A 120.0
C60A C59A H59A 120.0
C61A C60A C59A 120.0
C61A C60A H60A 120.0
C59A C60A H60A 120.0
C62A C61A C60A 120.0
C62A C61A H61A 120.0
C60A C61A H61A 120.0
C61A C62A C57A 120.0
C61A C62A H62A 120.0
C57A C62A H62A 120.0
B3 Ge1 Cl1 99.60(19)
B3 Ge1 Cl2 99.27(18)
Cl1 Ge1 Cl2 95.13(7)
B6 Ge2 Cl3 100.01(18)
B6 Ge2 Cl4 98.61(18)
Cl3 Ge2 Cl4 94.65(7)
B1 N1 C1 130.0(6)
B1 N1 C13 109.8(5)
C1 N1 C13 120.0(5)
B4 N2 C41 109.8(5)
B4 N2 C29 130.0(6)
C41 N2 C29 119.9(5)
B1 O1 C16 125.1(5)
B4 O2 C44 124.6(5)
C23 P1 C24 104.0(3)
C23 P1 C25 104.7(4)
C24 P1 C25 103.4(3)
C23 P1 B3 113.6(3)
C24 P1 B3 115.2(3)
C25 P1 B3 114.6(3)
C27 P2 C26 104.1(3)
C27 P2 C28 104.1(4)
C26 P2 C28 104.4(3)
C27 P2 B3 112.4(3)
C26 P2 B3 118.1(3)
C28 P2 B3 112.4(3)
C53 P3 C52 104.5(3)
C53 P3 C51 103.7(4)
C52 P3 C51 104.5(3)
C53 P3 B6 112.1(3)
C52 P3 B6 118.5(3)
C51 P3 B6 112.2(3)
C56 P4 C55 104.2(4)
C56 P4 C54 103.8(4)
C55 P4 C54 104.4(3)
C56 P4 B6 113.8(3)
C55 P4 B6 114.3(3)
C54 P4 B6 115.0(3)
C17 Si1 C19 108.6(4)
C17 Si1 C18 104.7(4)
C19 Si1 C18 109.1(4)
C17 Si1 C15 111.4(3)
C19 Si1 C15 110.2(4)
C18 Si1 C15 112.7(4)
C21 Si2 C20 109.1(4)
C21 Si2 C22 106.0(4)
C20 Si2 C22 106.8(4)
C21 Si2 C15 112.5(3)
C20 Si2 C15 112.9(4)
C22 Si2 C15 109.2(3)

loop_
_geom_bond_atom_site_label_1
_geom_bond_atom_site_label_2
_geom_bond_distance
B1 O1 1.387(9)
B1 N1 1.417(8)
B1 C15 1.585(10)
B2 C13 1.541(9)
B2 B3 1.667(10)
B2 H2B 1.02(6)
B3 P1 1.895(7)
B3 P2 1.920(6)
B3 Ge1 2.224(6)
B4 O2 1.375(9)
B4 N2 1.424(9)
B4 C43A 1.563(15)
B4 C43 1.600(14)
B5 C41 1.547(9)
B5 B6 1.648(10)
B5 H5B 1.10(6)
B6 P3 1.912(7)
B6 P4 1.917(7)
B6 Ge2 2.223(6)
C1 C2 1.398(9)
C1 C6 1.399(8)
C1 N1 1.434(7)
C2 C3 1.396(9)
C2 C10 1.533(9)
C3 C4 1.373(9)
C3 H3 0.95
C4 C5 1.385(10)
C4 H4 0.95
C5 C6 1.398(9)
C5 H5 0.95
C6 C7 1.523(9)
C7 C9 1.484(13)
C7 C8A 1.521(16)
C7 C9A 1.532(17)
C7 C8 1.550(12)
C7 H7A 1.0
C7 H7 1.0
C8 H8A 0.98
C8 H8B 0.98
C8 H8C 0.98
C9 H9A 0.98
C9 H9B 0.98
C9 H9C 0.98
C8A H8A1 0.98
C8A H8A2 0.98
C8A H8A3 0.98
C9A H9A1 0.98
C9A H9A2 0.98
C9A H9A3 0.98
C10 C11 1.516(10)
C10 C12 1.543(10)
C10 H10 1.0
C11 H11A 0.98
C11 H11B 0.98
C11 H11C 0.98
C12 H12A 0.98
C12 H12B 0.98
C12 H12C 0.98
C13 C14 1.362(8)
C13 N1 1.442(8)
C14 C15 1.516(9)
C14 H14 0.95
C15 Si1 1.887(7)
C15 Si2 1.903(6)
C16 O1 1.431(8)
C16 H16A 0.98
C16 H16B 0.98
C16 H16C 0.98
C17 Si1 1.854(8)
C17 H17A 0.98
C17 H17B 0.98
C17 H17C 0.98
C18 Si1 1.875(8)
C18 H18A 0.98
C18 H18B 0.98
C18 H18C 0.98
C19 Si1 1.857(8)
C19 H19A 0.98
C19 H19B 0.98
C19 H19C 0.98
C20 Si2 1.856(8)
C20 H20A 0.98
C20 H20B 0.98
C20 H20C 0.98
C21 Si2 1.840(8)
C21 H21A 0.98
C21 H21B 0.98
C21 H21C 0.98
C22 Si2 1.880(9)
C22 H22A 0.98
C22 H22B 0.98
C22 H22C 0.98
C23 P1 1.781(7)
C23 H23A 0.98
C23 H23B 0.98
C23 H23C 0.98
C24 P1 1.802(6)
C24 H24A 0.98
C24 H24B 0.98
C24 H24C 0.98
C25 P1 1.806(7)
C25 H25A 0.98
C25 H25B 0.98
C25 H25C 0.98
C26 P2 1.807(7)
C26 H26A 0.98
C26 H26B 0.98
C26 H26C 0.98
C27 P2 1.805(7)
C27 H27A 0.98
C27 H27B 0.98
C27 H27C 0.98
C28 P2 1.808(7)
C28 H28A 0.98
C28 H28B 0.98
C28 H28C 0.98
C29 C34 1.407(9)
C29 C30 1.408(8)
C29 N2 1.451(7)
C30 C31 1.390(9)
C30 C38 1.513(9)
C31 C32 1.376(9)
C31 H31 0.95
C32 C33 1.381(9)
C32 H32 0.95
C33 C34 1.382(9)
C33 H33 0.95
C34 C35 1.523(9)
C35 C36 1.52(2)
C35 C36A 1.530(10)
C35 C37 1.53(2)
C35 C37A 1.535(10)
C35 H35A 1.0
C35 H35 1.0
C36 H36A 0.98
C36 H36B 0.98
C36 H36C 0.98
C37 H37A 0.98
C37 H37B 0.98
C37 H37C 0.98
C36A H36D 0.98
C36A H36E 0.98
C36A H36F 0.98
C37A H37D 0.98
C37A H37E 0.98
C37A H37F 0.98
C38 C39 1.533(10)
C38 C40 1.548(10)
C38 H38 1.0
C39 H39A 0.98
C39 H39B 0.98
C39 H39C 0.98
C40 H40A 0.98
C40 H40B 0.98
C40 H40C 0.98
C41 C42 1.346(8)
C41 N2 1.448(8)
C42 C43 1.489(14)
C42 C43A 1.514(15)
C42 H42 0.95
C44 O2 1.436(9)
C44 H44A 0.98
C44 H44B 0.98
C44 H44C 0.98
C43 Si4 1.894(10)
C43 Si3 1.916(10)
C45 Si3 1.873(10)
C45 H45A 0.98
C45 H45B 0.98
C45 H45C 0.98
C46 Si3 1.876(10)
C46 H46A 0.98
C46 H46B 0.98
C46 H46C 0.98
C47 Si3 1.865(9)
C47 H47A 0.98
C47 H47B 0.98
C47 H47C 0.98
C48 Si4 1.862(10)
C48 H48A 0.98
C48 H48B 0.98
C48 H48C 0.98
C49 Si4 1.861(10)
C49 H49A 0.98
C49 H49B 0.98
C49 H49C 0.98
C50 Si4 1.879(9)
C50 H50A 0.98
C50 H50B 0.98
C50 H50C 0.98
C43A Si4A 1.892(10)
C43A Si3A 1.916(10)
C45A Si3A 1.869(11)
C45A H45D 0.98
C45A H45E 0.98
C45A H45F 0.98
C46A Si3A 1.877(11)
C46A H46D 0.98
C46A H46E 0.98
C46A H46F 0.98
C47A Si3A 1.863(10)
C47A H47D 0.98
C47A H47E 0.98
C47A H47F 0.98
C48A Si4A 1.870(11)
C48A H48D 0.98
C48A H48E 0.98
C48A H48F 0.98
C49A Si4A 1.859(12)
C49A H49D 0.98
C49A H49E 0.98
C49A H49F 0.98
C50A Si4A 1.879(11)
C50A H50D 0.98
C50A H50E 0.98
C50A H50F 0.98
C51 P3 1.817(7)
C51 H51A 0.98
C51 H51B 0.98
C51 H51C 0.98
C52 P3 1.804(7)
C52 H52A 0.98
C52 H52B 0.98
C52 H52C 0.98
C53 P3 1.787(7)
C53 H53A 0.98
C53 H53B 0.98
C53 H53C 0.98
C54 P4 1.814(6)
C54 H54A 0.98
C54 H54B 0.98
C54 H54C 0.98
C55 P4 1.810(7)
C55 H55A 0.98
C55 H55B 0.98
C55 H55C 0.98
C56 P4 1.802(7)
C56 H56A 0.98
C56 H56B 0.98
C56 H56C 0.98
C57 C58 1.39
C57 C62 1.39
C57 H57 0.95
C58 C59 1.39
C58 H58 0.95
C59 C60 1.39
C59 H59 0.95
C60 C61 1.39
C60 H60 0.95
C61 C62 1.39
C61 H61 0.95
C62 H62 0.95
C57A C58A 1.39
C57A C62A 1.39
C57A H57A 0.95
C58A C59A 1.39
C58A H58A 0.95
C59A C60A 1.39
C59A H59A 0.95
C60A C61A 1.39
C60A H60A 0.95
C61A C62A 1.39
C61A H61A 0.95
C62A H62A 0.95
Cl1 Ge1 2.3147(18)
Cl2 Ge1 2.3694(19)
Cl3 Ge2 2.3181(17)
Cl4 Ge2 2.3663(19)
